data_4113450
loop_
_publ_author_name
'Vojtech Jancik'
'Ying Peng'
'Herbert W. Roesky'
'Jiyang Li'
'Dante Neculai'
'Ana M. Neculai'
'Regine Herbst-Irmer'

_publ_section_title
;
 The First Structurally Characterized Aluminum Compound with Two SH
 Groups: [LAl(SH)2] (L = N(Ar)C(Me)CHC(Me)N(Ar), Ar = 2,6-i-Pr2C6H3) and
 the Catalytic Properties of the Sulfur P(NMe2)3 System
;
_journal_name_full 'Journal of the American Chemical Society'
_journal_page_first 1452
_journal_page_last 1453
_journal_paper_doi 10.1021/ja028801k
_journal_volume 125
_journal_year 2003
_chemical_formula_sum 'C29 H43 Al N2 S2'
_chemical_formula_weight 510.75
_chemical_name_systematic
; 
 ? 
;
_space_group_IT_number 62
_symmetry_cell_setting orthorhombic
_symmetry_space_group_name_Hall '-P 2ac 2n'
_symmetry_space_group_name_H-M 'P n m a'
_atom_sites_solution_hydrogens geom
_atom_sites_solution_primary direct
_atom_sites_solution_secondary difmap
_audit_creation_method SHELXL-97
_cell_angle_alpha 90.00
_cell_angle_beta 90.00
_cell_angle_gamma 90.00
_cell_formula_units_Z 4
_cell_length_a 12.685(2)
_cell_length_b 22.058(3)
_cell_length_c 10.448(2)
_cell_measurement_temperature 100(2)
_cell_volume 2923.4(8)
_computing_cell_refinement saint
_computing_data_collection saint
_computing_data_reduction sadabs
_computing_molecular_graphics xp
_computing_publication_material SHELXL-97
_computing_structure_refinement 'SHELXL-97 (Sheldrick, 1997)'
_computing_structure_solution 'SHELXS-97 (Sheldrick, 1990)'
_diffrn_ambient_temperature 100(2)
_diffrn_measured_fraction_theta_full 0.988
_diffrn_measured_fraction_theta_max 0.988
_diffrn_measurement_device_type '3-circle goniometer ccd detector'
_diffrn_measurement_method 'omega scans'
_diffrn_radiation_monochromator 'multilayer mirrors'
_diffrn_radiation_type CuK\a
_diffrn_radiation_wavelength 1.54178
_diffrn_reflns_av_R_equivalents 0.0252
_diffrn_reflns_av_sigmaI/netI 0.0195
_diffrn_reflns_limit_h_max 14
_diffrn_reflns_limit_h_min -13
_diffrn_reflns_limit_k_max 23
_diffrn_reflns_limit_k_min -24
_diffrn_reflns_limit_l_max 10
_diffrn_reflns_limit_l_min -11
_diffrn_reflns_number 13243
_diffrn_reflns_theta_full 59.61
_diffrn_reflns_theta_max 59.61
_diffrn_reflns_theta_min 4.68
_diffrn_source 'rotating anode X-ray tube'
_exptl_absorpt_coefficient_mu 2.072
_exptl_absorpt_correction_T_max 0.8196
_exptl_absorpt_correction_T_min 0.5660
_exptl_absorpt_correction_type multi-scan
_exptl_crystal_colour colourless
_exptl_crystal_density_diffrn 1.160
_exptl_crystal_description block
_exptl_crystal_F_000 1104
_exptl_crystal_size_max 0.31
_exptl_crystal_size_mid 0.12
_exptl_crystal_size_min 0.10
_refine_diff_density_max 0.281
_refine_diff_density_min -0.237
_refine_diff_density_rms 0.040
_refine_ls_extinction_method none
_refine_ls_goodness_of_fit_ref 1.045
_refine_ls_hydrogen_treatment mixed
_refine_ls_matrix_type full
_refine_ls_number_parameters 171
_refine_ls_number_reflns 2190
_refine_ls_number_restraints 1
_refine_ls_restrained_S_all 1.045
_refine_ls_R_factor_all 0.0320
_refine_ls_R_factor_gt 0.0292
_refine_ls_shift/su_max 0.001
_refine_ls_shift/su_mean 0.000
_refine_ls_structure_factor_coef Fsqd
_refine_ls_weighting_details 'calc w=1/[\s^2^(Fo^2^)+(0.0403P)^2^+1.8819P] where P=(Fo^2^+2Fc^2^)/3'
_refine_ls_weighting_scheme calc
_refine_ls_wR_factor_gt 0.0786
_refine_ls_wR_factor_ref 0.0805
_reflns_number_gt 2008
_reflns_number_total 2190
_reflns_threshold_expression >2sigma(I)
_cod_data_source_file ja028801k_s2.cif
_cod_data_source_block als
_cod_depositor_comments
;
The following automatic conversions were performed:

'_symmetry_cell_setting' tag value 'orthorombic' was replaced with
'orthorhombic' value as specified in the replacement file
'/home/robertas/cod-tools/perl-scripts/inputs/replacement_values.lst'.

'_exptl_absorpt_correction_type' tag value 'multi-scans' was replaced
with 'multi-scan' value as specified in the replacement file
'/home/robertas/cod-tools/perl-scripts/inputs/replacement_values.lst'.

Automatic conversion script
Id: cif_fix_values 3143 2015-03-26 13:38:13Z robertas 
;
_cod_original_cell_volume 2923.5(10)
_cod_database_code 4113450

loop_
_symmetry_equiv_pos_as_xyz
'x, y, z'
'-x+1/2, -y, z+1/2'
'-x, y+1/2, -z'
'x+1/2, -y+1/2, -z+1/2'
'-x, -y, -z'
'x-1/2, y, -z-1/2'
'x, -y-1/2, z'
'-x-1/2, y-1/2, z-1/2'

loop_
_atom_site_label
_atom_site_type_symbol
_atom_site_fract_x
_atom_site_fract_y
_atom_site_fract_z
_atom_site_U_iso_or_equiv
_atom_site_adp_type
_atom_site_occupancy
_atom_site_symmetry_multiplicity
_atom_site_calc_flag
_atom_site_refinement_flags
S1 S 0.12443(5) 0.7500 0.11131(5) 0.02381(18) Uani 1 2 d SD
N1 N 0.06360(10) 0.68565(6) 0.40436(12) 0.0169(3) Uani 1 1 d .
S2 S 0.30756(5) 0.7500 0.36579(6) 0.02883(19) Uani 1 2 d SD
C5 C 0.08588(12) 0.58158(7) 0.31916(16) 0.0201(4) Uani 1 1 d .
Al1 Al 0.13629(5) 0.7500 0.32361(6) 0.01608(18) Uani 1 2 d S
C6 C 0.12524(13) 0.52329(8) 0.33715(17) 0.0254(4) Uani 1 1 d .
H6 H 0.1114 0.4931 0.2745 0.030 Uiso 1 1 calc R
C2 C -0.03339(12) 0.69336(8) 0.45334(15) 0.0196(4) Uani 1 1 d .
C3 C -0.07993(18) 0.7500 0.4684(2) 0.0207(5) Uani 1 2 d S
H3 H -0.1523 0.7500 0.4919 0.025 Uiso 1 2 calc SR
C11 C 0.02035(14) 0.59479(8) 0.20092(15) 0.0242(4) Uani 1 1 d .
H11 H -0.0048 0.6377 0.2061 0.029 Uiso 1 1 calc R
C4 C 0.10797(12) 0.62503(7) 0.41342(15) 0.0189(4) Uani 1 1 d .
C8 C 0.20518(13) 0.55172(8) 0.53461(17) 0.0263(4) Uani 1 1 d .
H8 H 0.2452 0.5410 0.6080 0.032 Uiso 1 1 calc R
C7 C 0.18377(13) 0.50828(8) 0.44360(18) 0.0275(4) Uani 1 1 d .
H7 H 0.2093 0.4681 0.4542 0.033 Uiso 1 1 calc R
C9 C 0.16947(13) 0.61099(8) 0.52146(16) 0.0218(4) Uani 1 1 d .
C1 C -0.09654(14) 0.63946(8) 0.49621(18) 0.0284(4) Uani 1 1 d .
H1A H -0.1160 0.6150 0.4216 0.043 Uiso 1 1 calc R
H1B H -0.1605 0.6533 0.5399 0.043 Uiso 1 1 calc R
H1C H -0.0543 0.6149 0.5552 0.043 Uiso 1 1 calc R
C10 C 0.19537(15) 0.65722(8) 0.62469(16) 0.0283(4) Uani 1 1 d .
H10 H 0.1768 0.6982 0.5907 0.034 Uiso 1 1 calc R
C13 C 0.08648(16) 0.58804(9) 0.07899(17) 0.0347(5) Uani 1 1 d .
H13A H 0.1488 0.6141 0.0848 0.052 Uiso 1 1 calc R
H13B H 0.0442 0.5999 0.0046 0.052 Uiso 1 1 calc R
H13C H 0.1087 0.5457 0.0696 0.052 Uiso 1 1 calc R
C15 C 0.31301(16) 0.65748(9) 0.6570(2) 0.0386(5) Uani 1 1 d .
H15A H 0.3320 0.6191 0.6983 0.058 Uiso 1 1 calc R
H15B H 0.3284 0.6912 0.7151 0.058 Uiso 1 1 calc R
H15C H 0.3541 0.6623 0.5782 0.058 Uiso 1 1 calc R
C12 C -0.07620(15) 0.55337(9) 0.19082(19) 0.0371(5) Uani 1 1 d .
H12A H -0.0531 0.5114 0.1777 0.056 Uiso 1 1 calc R
H12B H -0.1199 0.5662 0.1183 0.056 Uiso 1 1 calc R
H12C H -0.1174 0.5560 0.2700 0.056 Uiso 1 1 calc R
C14 C 0.13008(18) 0.64660(11) 0.7455(2) 0.0486(6) Uani 1 1 d .
H14A H 0.0550 0.6501 0.7249 0.073 Uiso 1 1 calc R
H14B H 0.1488 0.6769 0.8102 0.073 Uiso 1 1 calc R
H14C H 0.1446 0.6059 0.7790 0.073 Uiso 1 1 calc R
H1 H 0.0297(18) 0.7500 0.105(3) 0.036(8) Uiso 1 2 d SD
H2 H 0.328(3) 0.7500 0.253(3) 0.073(11) Uiso 1 2 d SD

loop_
_atom_site_aniso_label
_atom_site_aniso_U_11
_atom_site_aniso_U_22
_atom_site_aniso_U_33
_atom_site_aniso_U_23
_atom_site_aniso_U_13
_atom_site_aniso_U_12
S1 0.0251(3) 0.0288(4) 0.0175(3) 0.000 0.0012(2) 0.000
N1 0.0184(7) 0.0180(7) 0.0143(7) -0.0011(5) 0.0008(5) 0.0007(6)
S2 0.0185(3) 0.0437(4) 0.0243(4) 0.000 0.0000(2) 0.000
C5 0.0178(8) 0.0201(9) 0.0225(9) -0.0009(7) 0.0052(7) -0.0034(7)
Al1 0.0161(3) 0.0173(4) 0.0148(3) 0.000 0.0010(3) 0.000
C6 0.0238(9) 0.0205(9) 0.0319(10) -0.0045(8) 0.0050(8) -0.0039(7)
C2 0.0205(8) 0.0247(10) 0.0138(8) -0.0013(7) -0.0006(6) -0.0032(7)
C3 0.0159(11) 0.0265(13) 0.0199(12) 0.000 0.0022(9) 0.000
C11 0.0283(9) 0.0237(9) 0.0207(9) -0.0034(7) 0.0007(7) -0.0021(8)
C4 0.0190(8) 0.0172(9) 0.0204(9) 0.0023(7) 0.0049(7) -0.0019(7)
C8 0.0245(9) 0.0251(10) 0.0293(10) 0.0077(8) -0.0009(8) -0.0012(8)
C7 0.0244(9) 0.0180(9) 0.0400(11) 0.0039(8) 0.0040(8) 0.0002(7)
C9 0.0227(8) 0.0218(9) 0.0207(9) 0.0042(7) 0.0020(7) -0.0020(7)
C1 0.0279(9) 0.0260(10) 0.0314(10) -0.0018(8) 0.0102(8) -0.0056(8)
C10 0.0395(11) 0.0241(9) 0.0212(9) 0.0022(7) -0.0066(8) 0.0012(8)
C13 0.0461(12) 0.0330(11) 0.0251(10) -0.0050(8) 0.0045(9) -0.0006(9)
C15 0.0459(12) 0.0328(11) 0.0372(11) 0.0013(9) -0.0186(9) -0.0035(9)
C12 0.0358(11) 0.0417(12) 0.0337(11) -0.0034(9) -0.0069(9) -0.0103(9)
C14 0.0640(16) 0.0544(14) 0.0275(11) -0.0079(10) 0.0048(10) -0.0048(12)

loop_
_atom_type_symbol
_atom_type_description
_atom_type_scat_dispersion_real
_atom_type_scat_dispersion_imag
_atom_type_scat_source
C C 0.0181 0.0091 'International Tables Vol C Tables 4.2.6.8 and 6.1.1.4'
H H 0.0000 0.0000 'International Tables Vol C Tables 4.2.6.8 and 6.1.1.4'
N N 0.0311 0.0180 'International Tables Vol C Tables 4.2.6.8 and 6.1.1.4'
Al Al 0.2130 0.2455 'International Tables Vol C Tables 4.2.6.8 and 6.1.1.4'
S S 0.3331 0.5567 'International Tables Vol C Tables 4.2.6.8 and 6.1.1.4'

loop_
_geom_angle_atom_site_label_1
_geom_angle_atom_site_label_2
_geom_angle_atom_site_label_3
_geom_angle
_geom_angle_site_symmetry_1
_geom_angle_site_symmetry_3
C2 N1 C4 116.49(13) . .
C2 N1 Al1 121.44(11) . .
C4 N1 Al1 122.05(10) . .
C6 C5 C4 117.69(15) . .
C6 C5 C11 118.93(15) . .
C4 C5 C11 123.37(15) . .
N1 Al1 N1 97.27(8) . 7_575
N1 Al1 S2 112.90(5) . .
N1 Al1 S2 112.90(5) 7_575 .
N1 Al1 S1 114.34(5) . .
N1 Al1 S1 114.34(4) 7_575 .
S2 Al1 S1 105.35(3) . .
C7 C6 C5 121.63(16) . .
N1 C2 C3 123.06(16) . .
N1 C2 C1 120.14(15) . .
C3 C2 C1 116.80(15) . .
C2 C3 C2 127.9(2) 7_575 .
C5 C11 C12 112.32(15) . .
C5 C11 C13 111.00(14) . .
C12 C11 C13 108.81(15) . .
C5 C4 C9 121.60(15) . .
C5 C4 N1 120.36(14) . .
C9 C4 N1 118.00(14) . .
C7 C8 C9 121.45(17) . .
C8 C7 C6 119.77(16) . .
C8 C9 C4 117.84(16) . .
C8 C9 C10 119.35(15) . .
C4 C9 C10 122.79(15) . .
C9 C10 C14 111.48(15) . .
C9 C10 C15 111.71(15) . .
C14 C10 C15 110.31(16) . .

loop_
_geom_bond_atom_site_label_1
_geom_bond_atom_site_label_2
_geom_bond_distance
_geom_bond_site_symmetry_2
S1 Al1 2.2232(9) .
N1 C2 1.343(2) .
N1 C4 1.454(2) .
N1 Al1 1.8912(14) .
S2 Al1 2.2169(9) .
C5 C6 1.392(2) .
C5 C4 1.403(2) .
C5 C11 1.517(2) .
Al1 N1 1.8912(14) 7_575
C6 C7 1.378(3) .
C2 C3 1.3908(19) .
C2 C1 1.502(2) .
C3 C2 1.3908(19) 7_575
C11 C12 1.532(3) .
C11 C13 1.533(2) .
C4 C9 1.407(2) .
C8 C7 1.377(3) .
C8 C9 1.391(2) .
C9 C10 1.520(2) .
C10 C14 1.528(3) .
C10 C15 1.530(3) .
